data_7130869
loop_
_publ_author_name
'Chen, Yi-Gang'
'Jiang, Xingxing'
'Yang, Yuanyu'
'Dai, Zhe'
'Lin, Zheshuai'
'Zhang, Xian-Ming'

_publ_section_title
;
 PbBe2B2O6: An Excellent Ultraviolet Nonlinear-Optical Crystal with
 Unprecedented \p-\p Interacting BeBO5 Group
;
_journal_name_full 'Chemical Communications'
_journal_paper_doi 10.1039/D2CC04631H
_journal_year 2022
_chemical_formula_moiety '0.5(B4 Be4 O12 Pb2)'
_chemical_formula_sum 'B2 Be2 O6 Pb'
_chemical_formula_weight 342.83
_space_group_crystal_system orthorhombic
_space_group_IT_number 31
_space_group_name_Hall 'P 2ac -2'
_space_group_name_H-M_alt 'P m n 21'
_audit_creation_date 2022-10-08
_audit_creation_method
;
Olex2 1.2
(compiled 2018.05.29 svn.r3508 for OlexSys, GUI svn.r5506)
;
_audit_update_record
;
2022-10-10 deposited with the CCDC.	2022-10-13 downloaded from the CCDC.
;
_cell_angle_alpha 90
_cell_angle_beta 90
_cell_angle_gamma 90
_cell_formula_units_Z 2
_cell_length_a 10.737(2)
_cell_length_b 4.7501(11)
_cell_length_c 4.5368(11)
_cell_measurement_reflns_used 6635
_cell_measurement_temperature 293(2)
_cell_measurement_theta_max 30.45
_cell_measurement_theta_min 3.80
_cell_volume 231.39(9)
_computing_cell_refinement 'SAINT v8.37A (Bruker, 2015)'
_computing_data_collection 'SAINT v8.37A (Bruker, 2015)'
_computing_data_reduction 'SAINT v8.37A (Bruker, 2015)'
_computing_molecular_graphics 'Olex2 (Dolomanov et al., 2009)'
_computing_publication_material 'Olex2 (Dolomanov et al., 2009)'
_computing_structure_refinement 'ShelXL (Sheldrick, 2015)'
_diffrn_ambient_temperature 293(2)
_diffrn_measured_fraction_theta_full 0.984
_diffrn_measured_fraction_theta_max 0.990
_diffrn_measurement_device_type 'CCD area detector'
_diffrn_measurement_method 'phi and omega scans'
_diffrn_radiation_monochromator graphite
_diffrn_radiation_type MoK\a
_diffrn_radiation_wavelength 0.71073
_diffrn_reflns_av_R_equivalents 0.0478
_diffrn_reflns_av_unetI/netI 0.0252
_diffrn_reflns_Laue_measured_fraction_full 0.984
_diffrn_reflns_Laue_measured_fraction_max 0.990
_diffrn_reflns_limit_h_max 15
_diffrn_reflns_limit_h_min -15
_diffrn_reflns_limit_k_max 6
_diffrn_reflns_limit_k_min -6
_diffrn_reflns_limit_l_max 6
_diffrn_reflns_limit_l_min -6
_diffrn_reflns_number 6469
_diffrn_reflns_point_group_measured_fraction_full 0.986
_diffrn_reflns_point_group_measured_fraction_max 0.992
_diffrn_reflns_theta_full 25.242
_diffrn_reflns_theta_max 30.442
_diffrn_reflns_theta_min 3.795
_exptl_absorpt_coefficient_mu 36.403
_exptl_absorpt_correction_T_max 0.1701
_exptl_absorpt_correction_T_min 0.0379
_exptl_absorpt_correction_type 'multi-scan and numerical'
_exptl_absorpt_process_details
;
SADABS-2016/2 (Bruker,2016/2) was used for empirical absorption correction (multi-scan).
wR2(int) was 0.1628 before and 0.0639 after correction.
The Ratio of minimum to maximum transmission is 0.2228.
The \l/2 correction factor is Not present.
;
_exptl_crystal_colour colourless
_exptl_crystal_density_diffrn 4.921
_exptl_crystal_density_method 'not measured'
_exptl_crystal_description block
_exptl_crystal_F_000 296
_exptl_crystal_size_max 0.21
_exptl_crystal_size_mid 0.13
_exptl_crystal_size_min 0.09
_refine_diff_density_max 1.437
_refine_diff_density_min -1.581
_refine_diff_density_rms 0.229
_refine_ls_abs_structure_details
;
 Refined as an inversion twin.
;
_refine_ls_abs_structure_Flack 0.46(3)
_refine_ls_extinction_coef 0.065(4)
_refine_ls_extinction_expression Fc^*^=kFc[1+0.001xFc^2^\l^3^/sin(2\q)]^-1/4^
_refine_ls_extinction_method 'SHELXL-2014/7 (Sheldrick 2014'
_refine_ls_goodness_of_fit_ref 1.117
_refine_ls_hydrogen_treatment undef
_refine_ls_matrix_type full
_refine_ls_number_parameters 54
_refine_ls_number_reflns 730
_refine_ls_number_restraints 13
_refine_ls_restrained_S_all 1.147
_refine_ls_R_factor_all 0.0173
_refine_ls_R_factor_gt 0.0173
_refine_ls_shift/su_max 0.001
_refine_ls_shift/su_mean 0.000
_refine_ls_structure_factor_coef Fsqd
_refine_ls_weighting_details 'w=1/[\s^2^(Fo^2^)+(0.0182P)^2^+1.0296P] where P=(Fo^2^+2Fc^2^)/3'
_refine_ls_weighting_scheme calc
_refine_ls_wR_factor_gt 0.0425
_refine_ls_wR_factor_ref 0.0425
_reflns_Friedel_coverage 0.800
_reflns_Friedel_fraction_full 0.989
_reflns_Friedel_fraction_max 0.994
_reflns_number_gt 730
_reflns_number_total 730
_reflns_threshold_expression 'I > 2\s(I)'
_cod_data_source_file d2cc04631h2.cif
_cod_data_source_block pbbe2b2o6
_cod_database_code 7130869
_shelx_shelxl_version_number 2014/7
_shelx_space_group_comment
;
The symmetry employed for this shelxl refinement is uniquely defined
by the following loop, which should always be used as a source of
symmetry information in preference to the above space-group names.
They are only intended as comments.
;
_exptl_absorpt_special_details
; 
SADABS-2016/2 - Bruker AXS area detector scaling and face absorption correction (numerical). 
Reference: Krause, L., Herbst-Irmer, R., Sheldrick G.M. & Stalke D.,
J. Appl. Cryst. 48 (2015) 3-10.
Mean and maximum errors in direction cosine check function =   0.000   0.000.
The mean error should not exceed 0.005, and is usually caused by matrix 
changes during data processing.
;
_olex2_refinement_description
;
1. Twinned data refinement
 Scales: 0.54(3)
 0.46(3)
2. Uiso/Uaniso restraints and constraints
Uanis(O1) \\sim Ueq, Uanis(O3) \\sim Ueq: with sigma of 0.01 and sigma for
terminal atoms of 0.02
;
_olex2_submission_special_instructions 'No special instructions were received'

loop_
_space_group_symop_operation_xyz
'x, y, z'
'-x+1/2, -y, z+1/2'
'-x, y, z'
'x+1/2, -y, z+1/2'

loop_
_atom_site_label
_atom_site_type_symbol
_atom_site_fract_x
_atom_site_fract_y
_atom_site_fract_z
_atom_site_U_iso_or_equiv
_atom_site_adp_type
_atom_site_occupancy
_atom_site_site_symmetry_order
_atom_site_calc_flag
_atom_site_refinement_flags_posn
_atom_site_refinement_flags_adp
_atom_site_refinement_flags_occupancy
_atom_site_disorder_assembly
_atom_site_disorder_group
Pb1 Pb 0.0000 -0.82387(5) -0.14392(15) 0.01651(17) Uani 1 2 d S T P . .
O1 O 0.1363(5) -0.9042(11) -0.635(8) 0.0429(18) Uani 1 1 d . U . . .
O2 O -0.1327(6) -1.2016(12) -0.2800(13) 0.0180(11) Uani 1 1 d . . . . .
Be1 Be -0.2489(11) -1.3208(16) -0.207(2) 0.017(2) Uani 1 1 d . . . . .
O3 O -0.2911(6) -1.6194(13) -0.2370(12) 0.0172(10) Uani 1 1 d . U . . .
B1 B 0.1581(9) -1.1617(15) -0.5750(18) 0.0155(18) Uani 1 1 d . . . . .

loop_
_atom_site_aniso_label
_atom_site_aniso_U_11
_atom_site_aniso_U_22
_atom_site_aniso_U_33
_atom_site_aniso_U_23
_atom_site_aniso_U_13
_atom_site_aniso_U_12
Pb1 0.0165(2) 0.0147(2) 0.0183(2) -0.0002(4) 0.000 0.000
O1 0.0126(19) 0.014(2) 0.102(6) -0.007(8) -0.006(9) -0.0003(16)
O2 0.019(3) 0.021(3) 0.015(3) 0.0015(18) 0.001(2) -0.0026(18)
Be1 0.018(4) 0.012(4) 0.020(7) 0.000(2) -0.001(3) 0.001(2)
O3 0.022(3) 0.015(2) 0.0142(19) -0.0009(18) 0.0020(18) -0.001(2)
B1 0.015(3) 0.016(4) 0.016(5) -0.0009(18) 0.001(2) 0.000(2)

loop_
_atom_type_symbol
_atom_type_description
_atom_type_scat_dispersion_real
_atom_type_scat_dispersion_imag
_atom_type_scat_source
B B 0.0013 0.0007 'International Tables Vol C Tables 4.2.6.8 and 6.1.1.4'
Be Be 0.0005 0.0002 'International Tables Vol C Tables 4.2.6.8 and 6.1.1.4'
O O 0.0106 0.0060 'International Tables Vol C Tables 4.2.6.8 and 6.1.1.4'
Pb Pb -3.3944 10.1111 'International Tables Vol C Tables 4.2.6.8 and 6.1.1.4'

loop_
_geom_angle_atom_site_label_1
_geom_angle_atom_site_label_2
_geom_angle_atom_site_label_3
_geom_angle
_geom_angle_site_symmetry_1
_geom_angle_site_symmetry_3
_geom_angle_publ_flag
O1 Pb1 O1 65.9(8) 3 . ?
O2 Pb1 O1 90.2(3) . . ?
O2 Pb1 O1 90.2(3) 3 3 ?
O2 Pb1 O1 49.5(3) 3 . ?
O2 Pb1 O1 49.5(3) . 3 ?
O2 Pb1 O2 73.8(3) 3 . ?
Be1 O1 Pb1 118.3(12) 4_534 . ?
B1 O1 Pb1 93.4(16) . . ?
B1 O1 Be1 121.5(7) . 4_534 ?
Be1 O2 Pb1 140.7(5) . . ?
B1 O2 Pb1 105.5(4) 3 . ?
B1 O2 Be1 96.2(7) 3 . ?
O1 Be1 O3 92.1(12) 4_435 2_425 ?
O1 Be1 B1 105.8(11) 4_435 3 ?
O2 Be1 O1 116.3(6) . 4_435 ?
O2 Be1 O3 96.1(6) . 2_425 ?
O2 Be1 O3 128.9(8) . . ?
O2 Be1 B1 41.3(4) . 3 ?
O3 Be1 O1 113.8(7) . 4_435 ?
O3 Be1 O3 91.4(5) . 2_425 ?
O3 Be1 B1 114.5(6) . 3 ?
B1 Be1 O3 137.5(6) 3 2_425 ?
Be1 O3 Be1 98.7(5) . 2_424 ?
B1 O3 Be1 119.7(5) 4_425 2_424 ?
B1 O3 Be1 141.5(7) 4_425 . ?
O1 B1 O2 107.6(16) . 3 ?
O1 B1 Be1 127.4(14) . 3 ?
O1 B1 O3 132.8(17) . 4_524 ?
O2 B1 Be1 42.5(5) 3 3 ?
O2 B1 O3 119.3(6) 3 4_524 ?
O3 B1 Be1 88.2(5) 4_524 3 ?

loop_
_geom_bond_atom_site_label_1
_geom_bond_atom_site_label_2
_geom_bond_distance
_geom_bond_site_symmetry_2
_geom_bond_publ_flag
Pb1 O1 2.69(3) . ?
Pb1 O1 2.69(3) 3 ?
Pb1 O2 2.373(6) . ?
Pb1 O2 2.373(6) 3 ?
O1 Be1 1.664(14) 4_534 ?
O1 B1 1.275(12) . ?
O2 Be1 1.409(13) . ?
O2 B1 1.379(10) 3 ?
Be1 O1 1.664(14) 4_435 ?
Be1 O3 2.194(11) 2_425 ?
Be1 O3 1.495(10) . ?
Be1 B1 2.076(13) 3 ?
O3 Be1 2.194(11) 2_424 ?
O3 B1 1.385(10) 4_425 ?
B1 O2 1.379(10) 3 ?
B1 Be1 2.075(13) 3 ?
B1 O3 1.385(10) 4_524 ?

loop_
_twin_individual_id
_twin_individual_mass_fraction_refined
1 0.54(3)
2 0.46(3)
